data_7220793
loop_
_publ_author_name
'Nemeth, Karoly'
'Unni, Aditya Krishnan'
'Kalnmals, Christopher'
'Segre, Carlo U.'
'Kaduk, James A.'
'Bloom, Ira'
'Maroni, Victor'

_publ_section_title
;
 The Synthesis of Ternary Acetylides with Tellurium: LiTeC2 and Na2TeC2
;
_journal_name_full 'RSC Adv.'
_journal_paper_doi 10.1039/C5RA08983B
_journal_year 2015
_chemical_formula_sum 'C2 Na2 Te'
_chemical_formula_weight 197.60
_chemical_name_systematic ' ?'
_space_group_IT_number 139
_symmetry_cell_setting tetragonal
_symmetry_space_group_name_Hall '-I 4 2'
_symmetry_space_group_name_H-M 'I 4/m m m'
_audit_update_record
;
2015-05-13 deposited with the CCDC.
2015-06-17 downloaded from the CCDC.
;
_cell_angle_alpha 90.0
_cell_angle_beta 90.0
_cell_angle_gamma 90.0
_cell_formula_units_Z 2
_cell_length_a 5.8727(7)
_cell_length_b 5.8727
_cell_length_c 5.874(4)
_cell_volume 202.59(14)
_pd_block_id 2015-05-07T08:12|NA2TEC2-I4MMM_phase1|James_A._Kaduk||
_pd_phase_name 'Na2 Te C2?'
_cod_data_source_file c5ra08983b8.cif
_cod_data_source_block NA2TEC2-I4MMM_phase_1
_cod_depositor_comments
;
The following automatic conversions were performed:

'_geom_bond_publ_flag' value 'N' changed to 'n' according to
/usr/data/users/saulius/crontab/automatic-downloads/rss-feeds/RSC/lib/dictionaries/cif_core.dic
dictionary named 'cif_core.dic' version 2.4.2 from 2011-04-26 (30
times).

'_geom_angle_publ_flag' value 'N' changed to 'n' according to
/usr/data/users/saulius/crontab/automatic-downloads/rss-feeds/RSC/lib/dictionaries/cif_core.dic
dictionary named 'cif_core.dic' version 2.4.2 from 2011-04-26 (61
time).

Automatic conversion script
Id: cif_fix_values 3271 2015-04-21 07:52:19Z andrius 
;
_cod_original_cell_volume 202.60(14)
_cod_database_code 7220793

loop_
_symmetry_equiv_pos_site_id
_symmetry_equiv_pos_as_xyz
1 +x,+y,+z
2 -y,+x,+z
3 -x,-y,+z
4 +y,-x,+z
5 -x,+y,+z
6 -y,-x,+z
7 +x,-y,+z
8 +y,+x,+z
-1 -x,-y,-z
-2 +y,-x,-z
-3 +x,+y,-z
-4 -y,+x,-z
-5 +x,-y,-z
-6 +y,+x,-z
-7 -x,+y,-z
-8 -y,-x,-z
101 +x+1/2,+y+1/2,+z+1/2
102 -y+1/2,+x+1/2,+z+1/2
103 -x+1/2,-y+1/2,+z+1/2
104 +y+1/2,-x+1/2,+z+1/2
105 -x+1/2,+y+1/2,+z+1/2
106 -y+1/2,-x+1/2,+z+1/2
107 +x+1/2,-y+1/2,+z+1/2
108 +y+1/2,+x+1/2,+z+1/2
-101 -x+1/2,-y+1/2,-z+1/2
-102 +y+1/2,-x+1/2,-z+1/2
-103 +x+1/2,+y+1/2,-z+1/2
-104 -y+1/2,+x+1/2,-z+1/2
-105 +x+1/2,-y+1/2,-z+1/2
-106 +y+1/2,+x+1/2,-z+1/2
-107 -x+1/2,+y+1/2,-z+1/2
-108 -y+1/2,-x+1/2,-z+1/2

loop_
_atom_site_type_symbol
_atom_site_label
_atom_site_fract_x
_atom_site_fract_y
_atom_site_fract_z
_atom_site_occupancy
_atom_site_thermal_displace_type
_atom_site_U_iso_or_equiv
_atom_site_symmetry_multiplicity
Na Na1 0.0 0.5 0.25 1.0 Uiso 0.05 4
Te Te2 0.0 0.0 0.5 1.0 Uiso 0.518(14) 2
C C3 0.0 0.0 0.89724 1.0 Uiso 0.03 4

loop_
_atom_type_symbol
_atom_type_number_in_cell
Te 2.0
C 4.0
Na 4.0

loop_
_geom_angle_atom_site_label_1
_geom_angle_atom_site_label_2
_geom_angle_atom_site_label_3
_geom_angle
_geom_angle_site_symmetry_1
_geom_angle_site_symmetry_3
_geom_angle_publ_flag
Na1 Na1 Na1 180.0 -1_565 -1_566 n
Na1 Na1 Te2 116.572(16) -1_565 1_555 n
Na1 Na1 Te2 116.572(16) -1_565 1_565 n
Na1 Na1 Te2 63.428(16) -1_565 101_454 n
Na1 Na1 Te2 63.428(16) -1_565 101_554 n
Na1 Na1 Te2 63.428(16) -1_566 1_555 n
Na1 Na1 Te2 63.428(16) -1_566 1_565 n
Na1 Na1 Te2 116.572(16) -1_566 101_454 n
Na1 Na1 Te2 116.572(16) -1_566 101_554 n
Te2 Na1 Te2 126.857(33) 1_555 1_565 n
Te2 Na1 Te2 101.542(14) 1_555 101_454 n
Te2 Na1 Te2 101.542(14) 1_555 101_554 n
Te2 Na1 Te2 101.542(14) 1_565 101_454 n
Te2 Na1 Te2 101.542(14) 1_565 101_554 n
Te2 Na1 Te2 126.857(33) 101_454 101_554 n
Na1 Te2 Na1 126.857(33) 1_545 1_555 n
Na1 Te2 Na1 78.458(14) 1_545 2_555 n
Na1 Te2 Na1 78.458(14) 1_545 2_655 n
Na1 Te2 Na1 53.143(33) 1_545 -1_556 n
Na1 Te2 Na1 180.0 1_545 -1_566 n
Na1 Te2 Na1 101.542(14) 1_545 -2_456 n
Na1 Te2 Na1 101.542(14) 1_545 -2_556 n
Na1 Te2 C3 116.572(16) 1_545 1_555 n
Na1 Te2 C3 63.428(16) 1_545 -1_556 n
Na1 Te2 Na1 78.458(14) 1_555 2_555 n
Na1 Te2 Na1 78.458(14) 1_555 2_655 n
Na1 Te2 Na1 180.0 1_555 -1_556 n
Na1 Te2 Na1 53.143(33) 1_555 -1_566 n
Na1 Te2 Na1 101.542(14) 1_555 -2_456 n
Na1 Te2 Na1 101.542(14) 1_555 -2_556 n
Na1 Te2 C3 116.572(16) 1_555 1_555 n
Na1 Te2 C3 63.428(16) 1_555 -1_556 n
Na1 Te2 Na1 126.857(33) 2_555 2_655 n
Na1 Te2 Na1 101.542(14) 2_555 -1_556 n
Na1 Te2 Na1 101.542(14) 2_555 -1_566 n
Na1 Te2 Na1 53.143(33) 2_555 -2_456 n
Na1 Te2 Na1 180.0 2_555 -2_556 n
Na1 Te2 C3 116.572(16) 2_555 1_555 n
Na1 Te2 C3 63.428(16) 2_555 -1_556 n
Na1 Te2 Na1 101.542(14) 2_655 -1_556 n
Na1 Te2 Na1 101.542(14) 2_655 -1_566 n
Na1 Te2 Na1 180.0 2_655 -2_456 n
Na1 Te2 Na1 53.143(33) 2_655 -2_556 n
Na1 Te2 C3 116.572(16) 2_655 1_555 n
Na1 Te2 C3 63.428(16) 2_655 -1_556 n
Na1 Te2 Na1 126.857(33) -1_556 -1_566 n
Na1 Te2 Na1 78.458(14) -1_556 -2_456 n
Na1 Te2 Na1 78.458(14) -1_556 -2_556 n
Na1 Te2 C3 63.428(16) -1_556 1_555 n
Na1 Te2 C3 116.572(16) -1_556 -1_556 n
Na1 Te2 Na1 78.458(14) -1_566 -2_456 n
Na1 Te2 Na1 78.458(14) -1_566 -2_556 n
Na1 Te2 C3 63.428(16) -1_566 1_555 n
Na1 Te2 C3 116.572(16) -1_566 -1_556 n
Na1 Te2 Na1 126.857(33) -2_456 -2_556 n
Na1 Te2 C3 63.428(16) -2_456 1_555 n
Na1 Te2 C3 116.572(16) -2_456 -1_556 n
Na1 Te2 C3 63.428(16) -2_556 1_555 n
Na1 Te2 C3 116.572(16) -2_556 -1_556 n
C3 Te2 C3 180.0 1_555 -1_556 n
Te2 C3 C3 180.0 1_555 -1_557 n

loop_
_geom_bond_atom_site_label_1
_geom_bond_atom_site_label_2
_geom_bond_distance
_geom_bond_site_symmetry_2
_geom_bond_publ_flag
Na1 Na1 4.1526(5) 2_555 n
Na1 Na1 4.1526(5) 2_565 n
Na1 Na1 4.1526(5) 2_655 n
Na1 Na1 4.1526(5) 2_665 n
Na1 Na1 2.9372(21) -1_565 n
Na1 Na1 2.9372(21) -1_566 n
Na1 Te2 3.2831(6) 1_555 n
Na1 Te2 3.2831(6) 1_565 n
Na1 Te2 3.2831(6) 101_454 n
Na1 Te2 3.2831(6) 101_554 n
Na1 C3 3.0611(4) -1_556 n
Na1 C3 3.0611(4) -1_566 n
Na1 C3 3.0611(4) 101_454 n
Na1 C3 3.0611(4) 101_554 n
Te2 Na1 3.2831(6) 1_545 n
Te2 Na1 3.2831(6) 1_555 n
Te2 Na1 3.2831(6) 2_555 n
Te2 Na1 3.2831(6) 2_655 n
Te2 Na1 3.2831(6) -1_556 n
Te2 Na1 3.2831(6) -1_566 n
Te2 Na1 3.2831(6) -2_456 n
Te2 Na1 3.2831(6) -2_556 n
Te2 C3 2.3335(17) 1_555 n
Te2 C3 2.3335(17) -1_556 n
C3 Na1 3.0611(4) -1_556 n
C3 Na1 3.0611(4) -1_566 n
C3 Na1 3.0611(4) -2_456 n
C3 Na1 3.0611(4) -2_556 n
C3 Te2 2.3335(17) 1_555 n
C3 C3 1.2073(9) -1_557 n

loop_
_pd_block_diffractogram_id
2015-05-07T08:12|NA2TEC2-I4MMM_H_01|James_A._Kaduk|D2
